data_4108940
loop_
_publ_author_name
'Cuixiang Sun'
'Qiu Wang'
'Jason D. Brubaker'
'Peter M. Wright'
'Christian D. Lerner'
'Kevin Noson'
'Mark Charest'
'Dionicio R. Siegel'
'Yi-Ming Wang'
'Andrew G. Myers'

_publ_section_title
;
 A Robust Platform for the Synthesis of New Tetracycline Antibiotics
;
_journal_name_full 'Journal of the American Chemical Society'
_journal_page_first 17913
_journal_page_last 17927
_journal_paper_doi 10.1021/ja806629e
_journal_volume 130
_journal_year 2008
_chemical_absolute_configuration ad
_chemical_formula_sum 'C43 H62 N2 O8 Si2'
_chemical_formula_weight 791.13
_chemical_name_systematic
; 
 ? 
;
_space_group_IT_number 4
_symmetry_cell_setting monoclinic
_symmetry_space_group_name_Hall 'P 2yb'
_symmetry_space_group_name_H-M 'P 1 21 1'
_atom_sites_solution_hydrogens geom
_atom_sites_solution_primary direct
_atom_sites_solution_secondary difmap
_audit_creation_method SHELXL-97
_cell_angle_alpha 90.00
_cell_angle_beta 97.420(5)
_cell_angle_gamma 90.00
_cell_formula_units_Z 2
_cell_length_a 13.116(3)
_cell_length_b 11.381(2)
_cell_length_c 15.075(3)
_cell_measurement_temperature 193(2)
_cell_volume 2231.4(8)
_computing_cell_refinement 'Bruker SMART'
_computing_data_collection 'Bruker SMART'
_computing_data_reduction 'Bruker SAINT'
_computing_molecular_graphics 'Bruker SHELXTL'
_computing_publication_material 'Bruker SHELXTL'
_computing_structure_refinement 'SHELXL-97 (Sheldrick, 1997)'
_computing_structure_solution 'SHELXS-97 (Sheldrick, 1990)'
_diffrn_ambient_temperature 193(2)
_diffrn_measured_fraction_theta_full 0.997
_diffrn_measured_fraction_theta_max 0.997
_diffrn_measurement_device_type 'CCD area detector'
_diffrn_measurement_method 'phi and omega scans'
_diffrn_radiation_monochromator graphite
_diffrn_radiation_source 'fine-focus sealed tube'
_diffrn_radiation_type MoK\a
_diffrn_radiation_wavelength 0.71073
_diffrn_reflns_av_R_equivalents 0.0492
_diffrn_reflns_av_sigmaI/netI 0.1586
_diffrn_reflns_limit_h_max 17
_diffrn_reflns_limit_h_min -16
_diffrn_reflns_limit_k_max 15
_diffrn_reflns_limit_k_min -14
_diffrn_reflns_limit_l_max 20
_diffrn_reflns_limit_l_min -11
_diffrn_reflns_number 16576
_diffrn_reflns_theta_full 28.32
_diffrn_reflns_theta_max 28.32
_diffrn_reflns_theta_min 1.36
_exptl_absorpt_coefficient_mu 0.130
_exptl_absorpt_correction_type none
_exptl_crystal_colour colorless
_exptl_crystal_density_diffrn 1.177
_exptl_crystal_description block
_exptl_crystal_F_000 852
_exptl_crystal_size_max 0.20
_exptl_crystal_size_mid 0.05
_exptl_crystal_size_min 0.05
_refine_diff_density_max 0.318
_refine_diff_density_min -0.230
_refine_diff_density_rms 0.049
_refine_ls_abs_structure_details 'Flack H D (1983), Acta Cryst. A39, 876-881'
_refine_ls_abs_structure_Flack 0.05(12)
_refine_ls_extinction_method none
_refine_ls_goodness_of_fit_ref 0.757
_refine_ls_hydrogen_treatment constr
_refine_ls_matrix_type full
_refine_ls_number_parameters 520
_refine_ls_number_reflns 10266
_refine_ls_number_restraints 1
_refine_ls_restrained_S_all 0.757
_refine_ls_R_factor_all 0.1216
_refine_ls_R_factor_gt 0.0520
_refine_ls_shift/su_max 0.032
_refine_ls_shift/su_mean 0.001
_refine_ls_structure_factor_coef Fsqd
_refine_ls_weighting_details 'calc w=1/[\s^2^(Fo^2^)+(0.0479P)^2^+0.0000P] where P=(Fo^2^+2Fc^2^)/3'
_refine_ls_weighting_scheme calc
_refine_ls_wR_factor_gt 0.1028
_refine_ls_wR_factor_ref 0.1240
_reflns_number_gt 5038
_reflns_number_total 10266
_reflns_threshold_expression >2sigma(I)
_cod_data_source_file ja806629e_si_004.cif
_cod_data_source_block amh64t
_cod_original_cell_volume 2231.5(7)
_cod_database_code 4108940

loop_
_symmetry_equiv_pos_as_xyz
'x, y, z'
'-x, y+1/2, -z'

loop_
_atom_site_label
_atom_site_type_symbol
_atom_site_fract_x
_atom_site_fract_y
_atom_site_fract_z
_atom_site_U_iso_or_equiv
_atom_site_adp_type
_atom_site_occupancy
_atom_site_symmetry_multiplicity
_atom_site_calc_flag
_atom_site_refinement_flags
_atom_site_disorder_assembly
_atom_site_disorder_group
Si1 Si 0.13018(7) -0.12218(9) 0.53580(7) 0.0323(3) Uani 1 1 d . . .
Si2 Si 0.42584(8) 0.16622(9) 0.64582(7) 0.0327(3) Uani 1 1 d . . .
O4 O 0.19586(17) -0.1534(2) 0.63395(15) 0.0343(6) Uani 1 1 d . . .
O5 O 0.33676(17) 0.0766(2) 0.67768(16) 0.0348(6) Uani 1 1 d . . .
O3 O 0.09439(19) 0.0359(2) 0.68748(17) 0.0435(7) Uani 1 1 d . . .
O1 O 0.10294(18) 0.2262(2) 0.84612(17) 0.0390(6) Uani 1 1 d . . .
C5 C 0.3429(3) -0.0412(3) 0.6973(2) 0.0282(8) Uani 1 1 d . . .
C9 C 0.2616(2) -0.1897(3) 0.7854(2) 0.0266(8) Uani 1 1 d . . .
H9 H 0.1947 -0.2296 0.7906 0.032 Uiso 1 1 calc R . .
C4 C 0.2402(2) -0.0945(3) 0.7111(2) 0.0261(8) Uani 1 1 d . . .
C3 C 0.1665(3) -0.0001(3) 0.7381(2) 0.0306(8) Uani 1 1 d . . .
O2 O 0.2518(2) 0.0215(2) 0.97454(17) 0.0452(7) Uani 1 1 d . . .
C8 C 0.3338(3) -0.2824(3) 0.7546(2) 0.0325(9) Uani 1 1 d . . .
H8A H 0.2968 -0.3252 0.7030 0.039 Uiso 1 1 calc R . .
H8B H 0.3508 -0.3398 0.8036 0.039 Uiso 1 1 calc R . .
C2 C 0.1893(2) 0.0386(3) 0.8309(2) 0.0296(8) Uani 1 1 d . . .
C1 C 0.1598(3) 0.1364(3) 0.8812(3) 0.0358(9) Uani 1 1 d . . .
C15 C 0.6797(3) -0.1164(4) 0.8334(3) 0.0405(9) Uani 1 1 d . A .
N1 N 0.1935(3) 0.1286(3) 0.9665(2) 0.0444(9) Uani 1 1 d . . .
C7 C 0.4353(2) -0.2333(3) 0.7273(2) 0.0276(8) Uani 1 1 d . . .
H7 H 0.4474 -0.2759 0.6716 0.033 Uiso 1 1 calc R . .
C11 C 0.2472(3) -0.0287(3) 0.8927(2) 0.0346(9) Uani 1 1 d . . .
C14 C 0.6266(3) -0.1961(3) 0.7749(2) 0.0339(9) Uani 1 1 d . . .
O8 O 0.8178(2) 0.0102(3) 0.8768(3) 0.0867(12) Uani 1 1 d . A .
C6 C 0.4278(3) -0.1049(3) 0.7036(2) 0.0316(9) Uani 1 1 d . . .
H6 H 0.4890 -0.0664 0.6922 0.038 Uiso 1 1 calc R . .
C24 C 0.0426(3) 0.4248(3) 0.8549(2) 0.0374(10) Uani 1 1 d . . .
C10 C 0.3019(3) -0.1401(3) 0.8786(2) 0.0355(9) Uani 1 1 d . . .
H10 H 0.3761 -0.1202 0.8782 0.043 Uiso 1 1 calc R . .
C25 C 0.0853(3) 0.4617(4) 0.7813(3) 0.0533(12) Uani 1 1 d . . .
H25 H 0.1387 0.4167 0.7610 0.064 Uiso 1 1 calc R . .
C12 C 0.5306(3) -0.2583(3) 0.7979(2) 0.0333(9) Uani 1 1 d . . .
H12 H 0.5153 -0.2282 0.8571 0.040 Uiso 1 1 calc R . .
N2 N 0.2967(3) -0.2312(3) 0.9473(2) 0.0499(9) Uani 1 1 d . . .
C13 C 0.5537(3) -0.3894(3) 0.8073(3) 0.0475(11) Uani 1 1 d . . .
H13A H 0.5694 -0.4206 0.7500 0.071 Uiso 1 1 calc R . .
H13B H 0.4937 -0.4304 0.8249 0.071 Uiso 1 1 calc R . .
H13C H 0.6129 -0.4016 0.8532 0.071 Uiso 1 1 calc R . .
C23 C 0.0827(3) 0.3192(3) 0.9082(3) 0.0428(10) Uani 1 1 d . . .
H23A H 0.1467 0.3397 0.9473 0.051 Uiso 1 1 calc R . .
H23B H 0.0313 0.2923 0.9464 0.051 Uiso 1 1 calc R . .
C22 C 0.6663(3) -0.2212(4) 0.6964(3) 0.0476(11) Uani 1 1 d . A .
H22 H 0.6313 -0.2755 0.6553 0.057 Uiso 1 1 calc R . .
C34 C 0.1830(3) -0.2315(4) 0.4589(3) 0.0431(10) Uani 1 1 d . . .
C16 C 0.6402(3) -0.0789(5) 0.9182(4) 0.0629(15) Uani 1 1 d . . .
C33 C -0.0087(3) -0.1508(4) 0.5403(3) 0.0494(11) Uani 1 1 d . . .
H33A H -0.0169 -0.2277 0.5676 0.074 Uiso 1 1 calc R . .
H33B H -0.0457 -0.1499 0.4795 0.074 Uiso 1 1 calc R . .
H33C H -0.0366 -0.0897 0.5762 0.074 Uiso 1 1 calc R . .
C38 C 0.5481(3) 0.1596(4) 0.7226(3) 0.0458(10) Uani 1 1 d . . .
H38A H 0.5336 0.1388 0.7828 0.069 Uiso 1 1 calc R . .
H38B H 0.5820 0.2364 0.7243 0.069 Uiso 1 1 calc R . .
H38C H 0.5932 0.1001 0.7014 0.069 Uiso 1 1 calc R . .
C18 C 0.7725(3) -0.0651(4) 0.8132(3) 0.0496(11) Uani 1 1 d . . .
C29 C -0.0369(3) 0.4902(4) 0.8809(3) 0.0599(13) Uani 1 1 d . . .
H29 H -0.0696 0.4655 0.9304 0.072 Uiso 1 1 calc R . .
C26 C 0.0523(3) 0.5625(4) 0.7364(3) 0.0570(12) Uani 1 1 d . . .
H26 H 0.0843 0.5874 0.6866 0.068 Uiso 1 1 calc R . .
C21 C 0.7543(3) -0.1695(5) 0.6767(3) 0.0586(13) Uani 1 1 d . . .
H21 H 0.7790 -0.1879 0.6218 0.070 Uiso 1 1 calc R A .
C27 C -0.0248(4) 0.6265(4) 0.7624(3) 0.0626(13) Uani 1 1 d . . .
H27 H -0.0483 0.6953 0.7303 0.075 Uiso 1 1 calc R . .
C20 C 0.8081(3) -0.0916(4) 0.7344(3) 0.0539(12) Uani 1 1 d . A .
H20 H 0.8694 -0.0564 0.7196 0.065 Uiso 1 1 calc R . .
C39 C 0.4457(3) 0.1255(4) 0.5310(3) 0.0558(12) Uani 1 1 d . . .
H39A H 0.4650 0.0425 0.5295 0.084 Uiso 1 1 calc R . .
H39B H 0.5007 0.1739 0.5119 0.084 Uiso 1 1 calc R . .
H39C H 0.3819 0.1386 0.4906 0.084 Uiso 1 1 calc R . .
C36 C 0.1716(4) -0.3571(4) 0.4939(3) 0.0725(15) Uani 1 1 d . . .
H36A H 0.0988 -0.3736 0.4971 0.109 Uiso 1 1 calc R . .
H36B H 0.2106 -0.3646 0.5536 0.109 Uiso 1 1 calc R . .
H36C H 0.1981 -0.4132 0.4531 0.109 Uiso 1 1 calc R . .
C37 C 0.1236(4) -0.2237(5) 0.3652(3) 0.0780(16) Uani 1 1 d . . .
H37A H 0.1294 -0.1440 0.3418 0.117 Uiso 1 1 calc R . .
H37B H 0.0510 -0.2421 0.3678 0.117 Uiso 1 1 calc R . .
H37C H 0.1522 -0.2800 0.3258 0.117 Uiso 1 1 calc R . .
C32 C 0.1503(3) 0.0289(4) 0.4933(3) 0.0476(11) Uani 1 1 d . . .
H32A H 0.1105 0.0852 0.5240 0.071 Uiso 1 1 calc R . .
H32B H 0.1275 0.0318 0.4289 0.071 Uiso 1 1 calc R . .
H32C H 0.2234 0.0490 0.5048 0.071 Uiso 1 1 calc R . .
C41 C 0.4281(3) 0.4060(4) 0.6052(3) 0.0662(14) Uani 1 1 d . . .
H41A H 0.3988 0.4844 0.6113 0.099 Uiso 1 1 calc R . .
H41B H 0.4258 0.3868 0.5416 0.099 Uiso 1 1 calc R . .
H41C H 0.4996 0.4050 0.6337 0.099 Uiso 1 1 calc R . .
C42 C 0.3644(3) 0.3495(4) 0.7485(3) 0.0613(13) Uani 1 1 d . . .
H42A H 0.4351 0.3524 0.7789 0.092 Uiso 1 1 calc R . .
H42B H 0.3250 0.2913 0.7778 0.092 Uiso 1 1 calc R . .
H42C H 0.3324 0.4270 0.7516 0.092 Uiso 1 1 calc R . .
C31 C 0.3661(4) -0.2080(5) 1.0309(3) 0.0810(17) Uani 1 1 d . . .
H31A H 0.4350 -0.1896 1.0165 0.121 Uiso 1 1 calc R . .
H31B H 0.3693 -0.2778 1.0693 0.121 Uiso 1 1 calc R . .
H31C H 0.3398 -0.1414 1.0623 0.121 Uiso 1 1 calc R . .
C28 C -0.0692(4) 0.5916(5) 0.8353(4) 0.0742(16) Uani 1 1 d . . .
H28 H -0.1226 0.6374 0.8547 0.089 Uiso 1 1 calc R . .
C30 C 0.1938(4) -0.2593(4) 0.9665(3) 0.0703(15) Uani 1 1 d . . .
H30A H 0.1965 -0.3284 1.0056 0.105 Uiso 1 1 calc R . .
H30B H 0.1495 -0.2760 0.9105 0.105 Uiso 1 1 calc R . .
H30C H 0.1659 -0.1924 0.9965 0.105 Uiso 1 1 calc R . .
C35 C 0.2956(3) -0.2063(5) 0.4559(3) 0.0814(17) Uani 1 1 d . . .
H35A H 0.3250 -0.2678 0.4214 0.122 Uiso 1 1 calc R . .
H35B H 0.3320 -0.2049 0.5169 0.122 Uiso 1 1 calc R . .
H35C H 0.3030 -0.1300 0.4274 0.122 Uiso 1 1 calc R . .
C19 C 0.9187(3) 0.0507(5) 0.8649(4) 0.094(2) Uani 1 1 d . . .
H19A H 0.9622 -0.0167 0.8545 0.141 Uiso 1 1 calc R A .
H19B H 0.9489 0.0926 0.9188 0.141 Uiso 1 1 calc R . .
H19C H 0.9142 0.1039 0.8134 0.141 Uiso 1 1 calc R . .
C40 C 0.3656(3) 0.3151(3) 0.6504(3) 0.0465(11) Uani 1 1 d . . .
C43 C 0.2543(3) 0.3153(4) 0.6039(3) 0.0596(13) Uani 1 1 d . . .
H43A H 0.2267 0.3953 0.6036 0.089 Uiso 1 1 calc R . .
H43B H 0.2124 0.2632 0.6361 0.089 Uiso 1 1 calc R . .
H43C H 0.2529 0.2876 0.5422 0.089 Uiso 1 1 calc R . .
O7 O 0.554(3) -0.021(4) 0.913(3) 0.052(4) Uani 0.541(4) 1 d P A 1
C17 C 0.5352(7) 0.0313(9) 1.0025(5) 0.070(2) Uani 0.541(4) 1 d P A 1
H17A H 0.4743 0.0789 0.9935 0.105 Uiso 0.541(4) 1 d PR A 1
H17B H 0.5244 -0.0336 1.0408 0.105 Uiso 0.541(4) 1 d PR A 1
H17C H 0.5918 0.0779 1.0297 0.105 Uiso 0.541(4) 1 d PR A 1
O6 O 0.6994(6) -0.0857(8) 0.9803(6) 0.0645(19) Uani 0.541(4) 1 d P A 1
O7B O 0.577(3) -0.001(4) 0.912(4) 0.052(4) Uani 0.459(4) 1 d P A 2
O6B O 0.6657(7) -0.1389(9) 1.0007(6) 0.0645(19) Uani 0.459(4) 1 d P A 2
C17B C 0.6655(8) -0.0414(9) 1.0631(7) 0.070(2) Uani 0.459(4) 1 d P A 2
H17D H 0.6808 -0.0686 1.1237 0.105 Uiso 0.459(4) 1 d PR A 2
H17E H 0.7171 0.0138 1.0505 0.105 Uiso 0.459(4) 1 d PR A 2
H17F H 0.5994 -0.0041 1.0553 0.105 Uiso 0.459(4) 1 d PR A 2

loop_
_atom_site_aniso_label
_atom_site_aniso_U_11
_atom_site_aniso_U_22
_atom_site_aniso_U_33
_atom_site_aniso_U_23
_atom_site_aniso_U_13
_atom_site_aniso_U_12
Si1 0.0248(5) 0.0331(6) 0.0374(6) -0.0032(5) -0.0022(4) -0.0005(5)
Si2 0.0284(6) 0.0292(6) 0.0402(7) 0.0062(5) 0.0039(5) -0.0026(5)
O4 0.0313(13) 0.0310(16) 0.0388(16) -0.0072(11) -0.0026(11) -0.0002(11)
O5 0.0279(14) 0.0277(15) 0.0490(17) 0.0061(12) 0.0059(12) 0.0010(11)
O3 0.0354(15) 0.0455(18) 0.0473(17) -0.0050(13) -0.0033(13) 0.0099(14)
O1 0.0347(15) 0.0341(16) 0.0485(17) -0.0111(12) 0.0066(12) 0.0035(12)
C5 0.0268(19) 0.028(2) 0.030(2) -0.0007(15) 0.0025(15) -0.0039(16)
C9 0.0200(17) 0.026(2) 0.033(2) 0.0024(15) 0.0027(15) -0.0026(15)
C4 0.0249(18) 0.022(2) 0.031(2) -0.0023(15) 0.0023(15) 0.0006(15)
C3 0.0246(19) 0.027(2) 0.041(2) 0.0023(17) 0.0052(17) -0.0037(16)
O2 0.0569(18) 0.0424(18) 0.0366(17) -0.0025(13) 0.0070(13) 0.0059(15)
C8 0.030(2) 0.028(2) 0.039(2) 0.0021(16) 0.0010(17) -0.0011(17)
C2 0.0236(18) 0.030(2) 0.036(2) -0.0026(17) 0.0050(16) -0.0032(16)
C1 0.028(2) 0.034(3) 0.045(3) -0.0028(19) 0.0067(18) -0.0064(18)
C15 0.027(2) 0.040(2) 0.055(3) -0.011(2) 0.0092(18) 0.0031(19)
N1 0.055(2) 0.032(2) 0.046(2) -0.0045(15) 0.0074(17) 0.0054(17)
C7 0.0240(18) 0.027(2) 0.031(2) -0.0044(15) 0.0025(15) 0.0025(16)
C11 0.036(2) 0.038(2) 0.032(2) -0.0065(18) 0.0095(17) -0.0053(18)
C14 0.0241(19) 0.033(2) 0.043(3) 0.0001(18) -0.0014(17) 0.0030(17)
O8 0.0411(18) 0.093(3) 0.131(3) -0.063(2) 0.0312(19) -0.0276(19)
C6 0.0251(19) 0.033(2) 0.038(2) 0.0023(16) 0.0064(15) 0.0014(17)
C24 0.037(2) 0.032(2) 0.044(3) -0.0088(19) 0.0076(19) -0.0008(18)
C10 0.032(2) 0.035(2) 0.039(2) 0.0032(18) 0.0039(16) 0.0042(18)
C25 0.049(3) 0.052(3) 0.064(3) -0.002(2) 0.026(2) 0.010(2)
C12 0.0256(19) 0.030(2) 0.044(2) -0.0040(17) 0.0011(16) 0.0025(16)
N2 0.067(2) 0.044(2) 0.039(2) 0.0059(16) 0.0073(19) 0.0114(19)
C13 0.036(2) 0.036(3) 0.067(3) 0.008(2) -0.008(2) 0.0067(19)
C23 0.049(2) 0.037(3) 0.045(3) -0.011(2) 0.017(2) -0.003(2)
C22 0.030(2) 0.070(3) 0.043(3) -0.014(2) 0.0046(19) 0.002(2)
C34 0.045(2) 0.049(3) 0.034(3) -0.0083(19) 0.0019(19) 0.006(2)
C16 0.021(2) 0.092(4) 0.075(4) -0.029(3) 0.003(2) -0.012(2)
C33 0.028(2) 0.052(3) 0.067(3) -0.006(2) -0.0033(19) -0.0049(19)
C38 0.035(2) 0.049(3) 0.053(3) 0.009(2) 0.0016(18) -0.001(2)
C18 0.027(2) 0.048(3) 0.074(3) -0.015(2) 0.005(2) -0.003(2)
C29 0.055(3) 0.067(4) 0.062(3) 0.005(3) 0.024(2) 0.013(3)
C26 0.060(3) 0.055(3) 0.057(3) 0.004(2) 0.011(2) 0.003(3)
C21 0.035(2) 0.096(4) 0.046(3) -0.004(3) 0.009(2) 0.005(3)
C27 0.072(3) 0.054(3) 0.061(3) 0.006(2) 0.007(3) 0.017(3)
C20 0.029(2) 0.067(4) 0.069(3) 0.002(3) 0.017(2) 0.001(2)
C39 0.054(3) 0.064(3) 0.050(3) 0.003(2) 0.009(2) -0.009(2)
C36 0.099(4) 0.045(3) 0.072(4) -0.017(2) 0.010(3) 0.014(3)
C37 0.096(4) 0.091(4) 0.045(3) -0.025(3) -0.003(3) 0.017(3)
C32 0.048(2) 0.041(3) 0.051(3) 0.004(2) -0.005(2) -0.002(2)
C41 0.058(3) 0.038(3) 0.104(4) 0.015(3) 0.014(3) -0.008(2)
C42 0.050(3) 0.041(3) 0.095(4) -0.014(3) 0.019(2) -0.004(2)
C31 0.101(4) 0.093(5) 0.043(3) 0.006(3) -0.014(3) 0.025(4)
C28 0.069(4) 0.067(4) 0.090(4) 0.007(3) 0.020(3) 0.035(3)
C30 0.097(4) 0.060(3) 0.062(3) 0.021(3) 0.039(3) 0.002(3)
C35 0.058(3) 0.115(5) 0.076(4) -0.028(3) 0.028(3) 0.011(3)
C19 0.041(3) 0.118(5) 0.125(5) -0.048(4) 0.018(3) -0.037(3)
C40 0.035(2) 0.028(2) 0.076(3) 0.004(2) 0.004(2) -0.0050(19)
C43 0.044(3) 0.036(3) 0.096(4) 0.013(2) -0.004(2) 0.006(2)
O7 0.046(13) 0.048(12) 0.069(2) 0.008(7) 0.037(9) 0.000(7)
C17 0.080(5) 0.079(5) 0.056(5) -0.022(4) 0.032(4) -0.009(4)
O6 0.059(5) 0.092(7) 0.045(4) 0.008(4) 0.016(3) 0.019(4)
O7B 0.046(13) 0.048(12) 0.069(2) 0.008(7) 0.037(9) 0.000(7)
O6B 0.059(5) 0.092(7) 0.045(4) 0.008(4) 0.016(3) 0.019(4)
C17B 0.080(5) 0.079(5) 0.056(5) -0.022(4) 0.032(4) -0.009(4)

loop_
_atom_type_symbol
_atom_type_description
_atom_type_scat_dispersion_real
_atom_type_scat_dispersion_imag
_atom_type_scat_source
C C 0.0033 0.0016 'International Tables Vol C Tables 4.2.6.8 and 6.1.1.4'
H H 0.0000 0.0000 'International Tables Vol C Tables 4.2.6.8 and 6.1.1.4'
N N 0.0061 0.0033 'International Tables Vol C Tables 4.2.6.8 and 6.1.1.4'
O O 0.0106 0.0060 'International Tables Vol C Tables 4.2.6.8 and 6.1.1.4'
Si Si 0.0817 0.0704 'International Tables Vol C Tables 4.2.6.8 and 6.1.1.4'

loop_
_geom_angle_atom_site_label_1
_geom_angle_atom_site_label_2
_geom_angle_atom_site_label_3
_geom_angle
O4 Si1 C33 109.24(16)
O4 Si1 C32 115.15(15)
C33 Si1 C32 110.86(19)
O4 Si1 C34 102.56(15)
C33 Si1 C34 110.19(19)
C32 Si1 C34 108.5(2)
O5 Si2 C38 112.13(16)
O5 Si2 C39 107.82(17)
C38 Si2 C39 111.17(19)
O5 Si2 C40 103.16(15)
C38 Si2 C40 110.39(19)
C39 Si2 C40 111.9(2)
C4 O4 Si1 138.8(2)
C5 O5 Si2 129.5(2)
C1 O1 C23 116.1(3)
C6 C5 O5 125.2(3)
C6 C5 C4 121.8(3)
O5 C5 C4 113.1(3)
C10 C9 C8 112.1(3)
C10 C9 C4 114.2(3)
C8 C9 C4 108.8(3)
O4 C4 C5 111.0(3)
O4 C4 C3 110.3(3)
C5 C4 C3 110.9(3)
O4 C4 C9 106.3(3)
C5 C4 C9 107.2(3)
C3 C4 C9 110.9(3)
O3 C3 C2 123.4(3)
O3 C3 C4 122.6(3)
C2 C3 C4 114.0(3)
C11 O2 N1 108.7(3)
C9 C8 C7 114.8(3)
C11 C2 C1 103.9(3)
C11 C2 C3 120.9(3)
C1 C2 C3 135.1(3)
N1 C1 O1 122.9(3)
N1 C1 C2 112.9(3)
O1 C1 C2 124.2(3)
C14 C15 C18 120.4(3)
C14 C15 C16 121.7(3)
C18 C15 C16 117.8(3)
C1 N1 O2 104.4(3)
C6 C7 C8 112.4(3)
C6 C7 C12 111.2(3)
C8 C7 C12 113.2(3)
C2 C11 O2 110.0(4)
C2 C11 C10 128.3(3)
O2 C11 C10 121.7(3)
C15 C14 C22 117.7(3)
C15 C14 C12 121.4(3)
C22 C14 C12 120.8(3)
C18 O8 C19 116.1(3)
C5 C6 C7 125.3(3)
C25 C24 C29 117.9(4)
C25 C24 C23 121.7(4)
C29 C24 C23 120.4(4)
N2 C10 C11 115.7(3)
N2 C10 C9 110.0(3)
C11 C10 C9 109.1(3)
C26 C25 C24 121.3(4)
C13 C12 C14 108.4(3)
C13 C12 C7 111.9(3)
C14 C12 C7 111.9(3)
C30 N2 C31 110.8(4)
C30 N2 C10 115.0(3)
C31 N2 C10 113.2(4)
O1 C23 C24 108.5(3)
C21 C22 C14 121.3(4)
C37 C34 C35 110.2(4)
C37 C34 C36 108.1(4)
C35 C34 C36 109.0(4)
C37 C34 Si1 110.2(3)
C35 C34 Si1 109.3(3)
C36 C34 Si1 110.0(3)
O6 C16 O7B 120(3)
O6 C16 O7 126(2)
O7B C16 O6B 120(3)
O7 C16 O6B 113.8(19)
O6 C16 C15 113.9(5)
O7B C16 C15 117(3)
O7 C16 C15 119(2)
O6B C16 C15 122.7(6)
C20 C18 O8 125.7(4)
C20 C18 C15 119.7(4)
O8 C18 C15 114.6(4)
C24 C29 C28 120.2(4)
C27 C26 C25 120.6(5)
C22 C21 C20 121.5(4)
C26 C27 C28 119.4(5)
C21 C20 C18 119.3(4)
C27 C28 C29 120.6(5)
C42 C40 C41 109.2(4)
C42 C40 C43 108.3(4)
C41 C40 C43 109.1(4)
C42 C40 Si2 108.9(3)
C41 C40 Si2 110.0(3)
C43 C40 Si2 111.4(3)
C16 O7 C17 112(3)
C16 O6B C17B 100.4(8)

loop_
_geom_bond_atom_site_label_1
_geom_bond_atom_site_label_2
_geom_bond_distance
Si1 O4 1.652(2)
Si1 C33 1.860(4)
Si1 C32 1.865(4)
Si1 C34 1.892(4)
Si2 O5 1.668(3)
Si2 C38 1.854(4)
Si2 C39 1.842(4)
Si2 C40 1.875(4)
O4 C4 1.401(4)
O5 C5 1.373(4)
O3 C3 1.208(4)
O1 C1 1.333(4)
O1 C23 1.460(4)
C5 C6 1.321(4)
C5 C4 1.515(4)
C9 C10 1.544(5)
C9 C8 1.529(5)
C9 C4 1.557(4)
C4 C3 1.535(5)
C3 C2 1.460(5)
O2 C11 1.353(4)
O2 N1 1.436(4)
C8 C7 1.548(4)
C2 C11 1.360(5)
C2 C1 1.429(5)
C1 N1 1.308(4)
C15 C14 1.388(5)
C15 C18 1.417(5)
C15 C16 1.502(6)
C7 C6 1.505(5)
C7 C12 1.561(4)
C11 C10 1.485(5)
C14 C22 1.384(5)
C14 C12 1.522(5)
O8 C18 1.364(5)
O8 C19 1.435(5)
C24 C25 1.372(5)
C24 C29 1.379(5)
C24 C23 1.502(5)
C10 N2 1.474(5)
C25 C26 1.374(6)
C12 C13 1.526(5)
N2 C30 1.452(5)
N2 C31 1.479(5)
C22 C21 1.362(5)
C34 C37 1.526(5)
C34 C35 1.512(5)
C34 C36 1.537(6)
C16 O6 1.140(9)
C16 O7B 1.22(6)
C16 O7 1.30(4)
C16 O6B 1.421(11)
C18 C20 1.365(5)
C29 C28 1.382(6)
C26 C27 1.345(6)
C21 C20 1.372(6)
C27 C28 1.367(6)
C41 C40 1.534(5)
C42 C40 1.533(6)
C40 C43 1.535(5)
O7 C17 1.53(5)
O6B C17B 1.454(14)

loop_
_geom_torsion_atom_site_label_1
_geom_torsion_atom_site_label_2
_geom_torsion_atom_site_label_3
_geom_torsion_atom_site_label_4
_geom_torsion
C33 Si1 O4 C4 -100.1(3)
C32 Si1 O4 C4 25.4(4)
C34 Si1 O4 C4 143.0(3)
C38 Si2 O5 C5 -52.5(3)
C39 Si2 O5 C5 70.2(3)
C40 Si2 O5 C5 -171.3(3)
Si2 O5 C5 C6 7.7(5)
Si2 O5 C5 C4 -171.9(2)
Si1 O4 C4 C5 -79.8(4)
Si1 O4 C4 C3 43.6(4)
Si1 O4 C4 C9 163.9(2)
C6 C5 C4 O4 -80.1(4)
O5 C5 C4 O4 99.4(3)
C6 C5 C4 C3 156.9(3)
O5 C5 C4 C3 -23.6(4)
C6 C5 C4 C9 35.6(4)
O5 C5 C4 C9 -144.8(3)
C10 C9 C4 O4 -174.8(3)
C8 C9 C4 O4 59.2(3)
C10 C9 C4 C5 66.4(3)
C8 C9 C4 C5 -59.6(3)
C10 C9 C4 C3 -54.9(4)
C8 C9 C4 C3 179.1(3)
O4 C4 C3 O3 -17.0(4)
C5 C4 C3 O3 106.5(4)
C9 C4 C3 O3 -134.5(3)
O4 C4 C3 C2 160.9(3)
C5 C4 C3 C2 -75.7(4)
C9 C4 C3 C2 43.4(4)
C10 C9 C8 C7 -72.6(4)
C4 C9 C8 C7 54.7(4)
O3 C3 C2 C11 157.9(3)
C4 C3 C2 C11 -19.9(5)
O3 C3 C2 C1 -17.8(6)
C4 C3 C2 C1 164.3(4)
C23 O1 C1 N1 2.2(5)
C23 O1 C1 C2 -178.7(3)
C11 C2 C1 N1 -1.9(4)
C3 C2 C1 N1 174.3(4)
C11 C2 C1 O1 178.9(3)
C3 C2 C1 O1 -4.8(6)
O1 C1 N1 O2 -179.0(3)
C2 C1 N1 O2 1.8(4)
C11 O2 N1 C1 -1.1(4)
C9 C8 C7 C6 -21.2(4)
C9 C8 C7 C12 105.8(3)
C1 C2 C11 O2 1.1(4)
C3 C2 C11 O2 -175.8(3)
C1 C2 C11 C10 -177.6(3)
C3 C2 C11 C10 5.4(6)
N1 O2 C11 C2 -0.1(4)
N1 O2 C11 C10 178.8(3)
C18 C15 C14 C22 -1.3(6)
C16 C15 C14 C22 176.9(4)
C18 C15 C14 C12 176.0(4)
C16 C15 C14 C12 -5.8(6)
O5 C5 C6 C7 178.4(3)
C4 C5 C6 C7 -2.1(5)
C8 C7 C6 C5 -6.5(5)
C12 C7 C6 C5 -134.5(4)
C2 C11 C10 N2 -139.5(4)
O2 C11 C10 N2 41.9(5)
C2 C11 C10 C9 -14.9(5)
O2 C11 C10 C9 166.5(3)
C8 C9 C10 N2 -68.8(4)
C4 C9 C10 N2 166.8(3)
C8 C9 C10 C11 163.3(3)
C4 C9 C10 C11 39.0(4)
C29 C24 C25 C26 2.0(6)
C23 C24 C25 C26 -175.9(4)
C15 C14 C12 C13 -114.7(4)
C22 C14 C12 C13 62.5(5)
C15 C14 C12 C7 121.4(4)
C22 C14 C12 C7 -61.4(4)
C6 C7 C12 C13 -167.1(3)
C8 C7 C12 C13 65.2(4)
C6 C7 C12 C14 -45.2(4)
C8 C7 C12 C14 -172.8(3)
C11 C10 N2 C30 52.0(5)
C9 C10 N2 C30 -72.1(4)
C11 C10 N2 C31 -76.8(4)
C9 C10 N2 C31 159.1(3)
C1 O1 C23 C24 165.5(3)
C25 C24 C23 O1 -42.9(5)
C29 C24 C23 O1 139.3(4)
C15 C14 C22 C21 -0.1(6)
C12 C14 C22 C21 -177.4(4)
O4 Si1 C34 C37 174.7(3)
C33 Si1 C34 C37 58.5(4)
C32 Si1 C34 C37 -63.1(3)
O4 Si1 C34 C35 -64.1(3)
C33 Si1 C34 C35 179.7(3)
C32 Si1 C34 C35 58.2(4)
O4 Si1 C34 C36 55.6(3)
C33 Si1 C34 C36 -60.6(3)
C32 Si1 C34 C36 177.8(3)
C14 C15 C16 O6 129.7(6)
C18 C15 C16 O6 -52.1(8)
C14 C15 C16 O7B -83.2(18)
C18 C15 C16 O7B 95.0(17)
C14 C15 C16 O7 -64.1(15)
C18 C15 C16 O7 114.1(14)
C14 C15 C16 O6B 90.0(7)
C18 C15 C16 O6B -91.8(7)
C19 O8 C18 C20 -9.7(7)
C19 O8 C18 C15 171.4(4)
C14 C15 C18 C20 2.0(6)
C16 C15 C18 C20 -176.2(4)
C14 C15 C18 O8 -179.0(4)
C16 C15 C18 O8 2.7(6)
C25 C24 C29 C28 -2.1(7)
C23 C24 C29 C28 175.8(4)
C24 C25 C26 C27 -1.6(7)
C14 C22 C21 C20 0.8(7)
C25 C26 C27 C28 1.3(8)
C22 C21 C20 C18 -0.1(7)
O8 C18 C20 C21 179.9(5)
C15 C18 C20 C21 -1.3(7)
C26 C27 C28 C29 -1.4(8)
C24 C29 C28 C27 1.9(8)
O5 Si2 C40 C42 71.7(3)
C38 Si2 C40 C42 -48.3(3)
C39 Si2 C40 C42 -172.7(3)
O5 Si2 C40 C41 -168.7(3)
C38 Si2 C40 C41 71.3(4)
C39 Si2 C40 C41 -53.1(4)
O5 Si2 C40 C43 -47.7(3)
C38 Si2 C40 C43 -167.6(3)
C39 Si2 C40 C43 68.0(3)
O6 C16 O7 C17 -4(2)
O7B C16 O7 C17 -80(16)
O6B C16 O7 C17 35(2)
C15 C16 O7 C17 -168.6(11)
O6 C16 O6B C17B 61.4(12)
O7B C16 O6B C17B -39(2)
O7 C16 O6B C17B -57.1(19)
C15 C16 O6B C17B 147.6(6)
